data_7112742
loop_
_publ_author_name
'Chia-Jui Lee'
'Chia-Ning Sheu'
'Cheng-Che Tsai'
'Zong-Ze Wu'
'Wenwei Lin'

_publ_section_title
;
 Direct beta-acylation of 2-arylidene-1,3-indandiones with acyl chlorides
 catalyzed by organophosphanes
;
_journal_name_full Chem.Commun.
_journal_page_first 5304
_journal_paper_doi 10.1039/C3CC45201h
_journal_volume 50
_journal_year 2014
_chemical_formula_moiety 'C23 H13 Br N2 O'
_chemical_formula_sum 'C23 H13 Br N2 O'
_chemical_formula_weight 413.26
_chemical_name_systematic
;
?
;
_space_group_IT_number 2
_symmetry_cell_setting triclinic
_symmetry_space_group_name_Hall '-P 1'
_symmetry_space_group_name_H-M 'P -1'
_atom_sites_solution_hydrogens geom
_atom_sites_solution_primary direct
_atom_sites_solution_secondary difmap
_audit_creation_method SHELXL-97
_cell_angle_alpha 92.092(2)
_cell_angle_beta 106.720(2)
_cell_angle_gamma 114.912(2)
_cell_formula_units_Z 4
_cell_length_a 10.1664(9)
_cell_length_b 11.6963(11)
_cell_length_c 17.6206(15)
_cell_measurement_reflns_used 0
_cell_measurement_temperature 200(2)
_cell_measurement_theta_max 0
_cell_measurement_theta_min 0
_cell_volume 1789.7(3)
_computing_molecular_graphics 'Ortep-3 for Windows (Farrugia, 1997)'
_computing_publication_material 'WinGX publication routines (Farrugia, 1999)'
_computing_structure_refinement 'SHELXL-97 (Sheldrick, 1997)'
_computing_structure_solution 'SHELXS-86 (Sheldrick, 1986)'
_diffrn_ambient_temperature 200(2)
_diffrn_measured_fraction_theta_full 0.991
_diffrn_measured_fraction_theta_max 0.991
_diffrn_radiation_monochromator graphite
_diffrn_radiation_source 'fine-focus sealed tube'
_diffrn_radiation_type MoK\a
_diffrn_radiation_wavelength 0.71073
_diffrn_reflns_av_R_equivalents 0.0372
_diffrn_reflns_av_sigmaI/netI 0.0564
_diffrn_reflns_limit_h_max 12
_diffrn_reflns_limit_h_min -12
_diffrn_reflns_limit_k_max 13
_diffrn_reflns_limit_k_min -13
_diffrn_reflns_limit_l_max 20
_diffrn_reflns_limit_l_min -20
_diffrn_reflns_number 14808
_diffrn_reflns_theta_full 25.08
_diffrn_reflns_theta_max 25.08
_diffrn_reflns_theta_min 1.23
_exptl_absorpt_coefficient_mu 2.312
_exptl_absorpt_correction_T_max 0.7851
_exptl_absorpt_correction_T_min 0.4435
_exptl_absorpt_correction_type multi-scan
_exptl_crystal_colour yellow
_exptl_crystal_density_diffrn 1.534
_exptl_crystal_density_method 'not measured'
_exptl_crystal_description prism
_exptl_crystal_F_000 832
_exptl_crystal_size_max 0.42
_exptl_crystal_size_mid 0.25
_exptl_crystal_size_min 0.11
_refine_diff_density_max 1.093
_refine_diff_density_min -0.653
_refine_diff_density_rms 0.132
_refine_ls_extinction_method none
_refine_ls_goodness_of_fit_ref 1.035
_refine_ls_hydrogen_treatment constr
_refine_ls_matrix_type full
_refine_ls_number_parameters 487
_refine_ls_number_reflns 6279
_refine_ls_number_restraints 0
_refine_ls_restrained_S_all 1.035
_refine_ls_R_factor_all 0.0683
_refine_ls_R_factor_gt 0.0424
_refine_ls_shift/su_max 0.001
_refine_ls_shift/su_mean 0.000
_refine_ls_structure_factor_coef Fsqd
_refine_ls_weighting_details 'calc w=1/[\s^2^(Fo^2^)+(0.0794P)^2^+0.5644P] where P=(Fo^2^+2Fc^2^)/3'
_refine_ls_weighting_scheme calc
_refine_ls_wR_factor_gt 0.1100
_refine_ls_wR_factor_ref 0.1379
_reflns_number_gt 4613
_reflns_number_total 6279
_reflns_threshold_expression >2sigma(I)
_cod_data_source_file c3cc45201h.txt
_cod_data_source_block ch14805
_cod_database_code 7112742

loop_
_symmetry_equiv_pos_as_xyz
'x, y, z'
'-x, -y, -z'

loop_
_atom_site_label
_atom_site_type_symbol
_atom_site_fract_x
_atom_site_fract_y
_atom_site_fract_z
_atom_site_U_iso_or_equiv
_atom_site_adp_type
_atom_site_occupancy
_atom_site_symmetry_multiplicity
_atom_site_calc_flag
_atom_site_refinement_flags
C1 C 1.0664(5) 0.6504(4) 1.1045(3) 0.0279(10) Uani 1 1 d .
C2 C 1.1177(5) 0.6456(4) 1.0404(3) 0.0284(10) Uani 1 1 d .
H2 H 1.1776 0.6017 1.0398 0.034 Uiso 1 1 calc R
C3 C 1.0805(5) 0.7061(4) 0.9766(3) 0.0268(10) Uani 1 1 d .
H3 H 1.1154 0.7029 0.9324 0.032 Uiso 1 1 calc R
C4 C 0.9931(5) 0.7712(4) 0.9768(2) 0.0254(10) Uani 1 1 d .
C5 C 0.9427(5) 0.7745(4) 1.0426(2) 0.0298(10) Uani 1 1 d .
H5 H 0.8817 0.8174 1.0434 0.036 Uiso 1 1 calc R
C6 C 0.9808(5) 0.7158(4) 1.1064(3) 0.0314(11) Uani 1 1 d .
H6 H 0.9484 0.7204 1.1514 0.038 Uiso 1 1 calc R
C7 C 0.9607(5) 0.8383(4) 0.9099(2) 0.0214(9) Uani 1 1 d .
C8 C 0.8077(5) 0.8249(4) 0.8676(2) 0.0266(10) Uani 1 1 d .
C9 C 0.6693(5) 0.7405(4) 0.8874(2) 0.0271(10) Uani 1 1 d .
C10 C 0.6266(5) 0.6110(4) 0.8894(2) 0.0288(10) Uani 1 1 d .
H10 H 0.6886 0.5739 0.8795 0.035 Uiso 1 1 calc R
C11 C 0.4943(6) 0.5366(5) 0.9057(3) 0.0400(12) Uani 1 1 d .
H11 H 0.4666 0.4487 0.9074 0.048 Uiso 1 1 calc R
C12 C 0.3990(6) 0.5888(5) 0.9201(3) 0.0477(15) Uani 1 1 d .
H12 H 0.3059 0.5366 0.9292 0.057 Uiso 1 1 calc R
C13 C 0.4453(6) 0.7164(6) 0.9203(3) 0.0448(13) Uani 1 1 d .
H13 H 0.3854 0.7540 0.9324 0.054 Uiso 1 1 calc R
C14 C 0.5776(5) 0.7938(5) 0.9034(3) 0.0341(11) Uani 1 1 d .
H14 H 0.6055 0.8820 0.9027 0.041 Uiso 1 1 calc R
C15 C 1.0334(5) 0.9869(4) 0.8216(2) 0.0247(10) Uani 1 1 d .
C16 C 1.0722(5) 0.9225(4) 0.8829(2) 0.0237(9) Uani 1 1 d .
C17 C 1.2464(5) 0.9731(4) 0.9116(3) 0.0291(10) Uani 1 1 d .
C18 C 1.3005(5) 1.0729(4) 0.8620(3) 0.0297(10) Uani 1 1 d .
C19 C 1.1750(5) 1.0807(4) 0.8086(3) 0.0271(10) Uani 1 1 d .
C20 C 1.1950(6) 1.1657(5) 0.7556(3) 0.0351(11) Uani 1 1 d .
H20 H 1.1097 1.1706 0.7184 0.042 Uiso 1 1 calc R
C21 C 1.3468(6) 1.2448(5) 0.7589(3) 0.0410(13) Uani 1 1 d .
H21 H 1.3649 1.3057 0.7242 0.049 Uiso 1 1 calc R
C22 C 1.4711(6) 1.2349(5) 0.8126(3) 0.0422(13) Uani 1 1 d .
H22 H 1.5725 1.2885 0.8133 0.051 Uiso 1 1 calc R
C23 C 1.4492(5) 1.1489(5) 0.8643(3) 0.0372(12) Uani 1 1 d .
H23 H 1.5339 1.1419 0.9006 0.045 Uiso 1 1 calc R
C24 C 0.6455(5) 0.1675(4) 0.5917(3) 0.0293(10) Uani 1 1 d .
C25 C 0.6503(5) 0.1562(4) 0.5138(2) 0.0278(10) Uani 1 1 d .
H25 H 0.7068 0.1162 0.5003 0.033 Uiso 1 1 calc R
C26 C 0.5729(5) 0.2031(4) 0.4566(2) 0.0274(10) Uani 1 1 d .
H26 H 0.5797 0.1981 0.4040 0.033 Uiso 1 1 calc R
C27 C 0.4845(5) 0.2579(4) 0.4742(2) 0.0264(10) Uani 1 1 d .
C28 C 0.4815(5) 0.2686(5) 0.5526(3) 0.0331(11) Uani 1 1 d .
H28 H 0.4234 0.3071 0.5659 0.040 Uiso 1 1 calc R
C29 C 0.5615(5) 0.2243(4) 0.6113(3) 0.0318(11) Uani 1 1 d .
H29 H 0.5589 0.2327 0.6647 0.038 Uiso 1 1 calc R
C30 C 0.3943(5) 0.3014(4) 0.4124(2) 0.0255(10) Uani 1 1 d .
C31 C 0.4612(5) 0.3981(4) 0.3673(2) 0.0277(10) Uani 1 1 d .
C32 C 0.6288(5) 0.4622(4) 0.3792(3) 0.0299(10) Uani 1 1 d .
C33 C 0.7397(6) 0.5170(5) 0.4556(3) 0.0375(12) Uani 1 1 d .
H33 H 0.7097 0.5098 0.5022 0.045 Uiso 1 1 calc R
C34 C 0.8938(6) 0.5820(5) 0.4631(3) 0.0476(14) Uani 1 1 d .
H34 H 0.9687 0.6192 0.5152 0.057 Uiso 1 1 calc R
C35 C 0.9425(6) 0.5944(5) 0.3944(4) 0.0558(16) Uani 1 1 d .
H35 H 1.0478 0.6418 0.3994 0.067 Uiso 1 1 calc R
C36 C 0.8321(6) 0.5356(5) 0.3218(3) 0.0493(14) Uani 1 1 d .
H36 H 0.8622 0.5387 0.2753 0.059 Uiso 1 1 calc R
C37 C 0.6755(5) 0.4703(5) 0.3121(3) 0.0372(12) Uani 1 1 d .
H37 H 0.6015 0.4317 0.2599 0.045 Uiso 1 1 calc R
C38 C 0.1575(5) 0.3019(4) 0.3325(2) 0.0256(10) Uani 1 1 d .
C39 C 0.2379(5) 0.2542(4) 0.3918(2) 0.0260(10) Uani 1 1 d .
C40 C 0.1186(5) 0.1474(4) 0.4169(3) 0.0292(10) Uani 1 1 d .
C41 C -0.0315(5) 0.1434(4) 0.3704(3) 0.0273(10) Uani 1 1 d .
C42 C -0.0088(5) 0.2348(4) 0.3204(2) 0.0263(10) Uani 1 1 d .
C43 C -0.1319(5) 0.2495(5) 0.2708(3) 0.0330(11) Uani 1 1 d .
H43 H -0.1168 0.3118 0.2369 0.040 Uiso 1 1 calc R
C44 C -0.2787(5) 0.1696(5) 0.2723(3) 0.0353(11) Uani 1 1 d .
H44 H -0.3648 0.1782 0.2390 0.042 Uiso 1 1 calc R
C45 C -0.3015(5) 0.0777(5) 0.3217(3) 0.0352(11) Uani 1 1 d .
H45 H -0.4026 0.0245 0.3215 0.042 Uiso 1 1 calc R
C46 C -0.1785(5) 0.0630(4) 0.3712(3) 0.0327(11) Uani 1 1 d .
H46 H -0.1938 0.0001 0.4046 0.039 Uiso 1 1 calc R
N1 N 0.7783(4) 0.8877(4) 0.8080(2) 0.0319(9) Uani 1 1 d .
N2 N 0.8928(4) 0.9720(4) 0.7845(2) 0.0306(9) Uani 1 1 d .
N3 N 0.3782(4) 0.4393(4) 0.3112(2) 0.0344(10) Uani 1 1 d .
N4 N 0.2238(4) 0.3911(4) 0.2933(2) 0.0316(9) Uani 1 1 d .
O1 O 1.3245(3) 0.9427(3) 0.9637(2) 0.0445(9) Uani 1 1 d .
O2 O 0.1416(4) 0.0779(4) 0.4628(2) 0.0470(9) Uani 1 1 d .
Br1 Br 1.11262(5) 0.56192(5) 1.18857(3) 0.03409(16) Uani 1 1 d .
Br2 Br 0.74888(5) 0.10040(5) 0.67035(3) 0.03507(16) Uani 1 1 d .

loop_
_atom_site_aniso_label
_atom_site_aniso_U_11
_atom_site_aniso_U_22
_atom_site_aniso_U_33
_atom_site_aniso_U_23
_atom_site_aniso_U_13
_atom_site_aniso_U_12
C1 0.029(2) 0.027(3) 0.023(2) 0.0102(19) 0.0044(19) 0.011(2)
C2 0.028(2) 0.025(3) 0.035(2) 0.011(2) 0.009(2) 0.015(2)
C3 0.030(2) 0.027(3) 0.029(2) 0.0110(19) 0.013(2) 0.016(2)
C4 0.024(2) 0.024(2) 0.024(2) 0.0059(18) 0.0044(19) 0.0104(19)
C5 0.032(3) 0.035(3) 0.027(2) 0.004(2) 0.010(2) 0.019(2)
C6 0.040(3) 0.034(3) 0.024(2) 0.006(2) 0.010(2) 0.021(2)
C7 0.026(2) 0.019(2) 0.019(2) 0.0015(17) 0.0060(18) 0.0104(19)
C8 0.033(2) 0.026(3) 0.025(2) 0.0069(19) 0.008(2) 0.018(2)
C9 0.026(2) 0.033(3) 0.022(2) 0.0091(19) 0.0061(19) 0.014(2)
C10 0.030(2) 0.030(3) 0.025(2) 0.0055(19) 0.0048(19) 0.015(2)
C11 0.047(3) 0.038(3) 0.030(3) 0.012(2) 0.013(2) 0.015(3)
C12 0.059(4) 0.037(3) 0.036(3) 0.009(2) 0.029(3) 0.003(3)
C13 0.039(3) 0.068(4) 0.039(3) 0.014(3) 0.018(2) 0.032(3)
C14 0.037(3) 0.034(3) 0.034(3) 0.008(2) 0.012(2) 0.019(2)
C15 0.032(2) 0.026(2) 0.019(2) 0.0041(18) 0.0081(19) 0.015(2)
C16 0.026(2) 0.020(2) 0.023(2) -0.0007(18) 0.0039(18) 0.0106(19)
C17 0.025(2) 0.024(3) 0.032(2) 0.004(2) 0.004(2) 0.010(2)
C18 0.031(3) 0.025(3) 0.030(2) 0.001(2) 0.009(2) 0.010(2)
C19 0.037(3) 0.023(2) 0.027(2) 0.0064(19) 0.018(2) 0.014(2)
C20 0.048(3) 0.032(3) 0.035(3) 0.011(2) 0.021(2) 0.022(2)
C21 0.057(3) 0.029(3) 0.047(3) 0.013(2) 0.034(3) 0.018(3)
C22 0.038(3) 0.034(3) 0.052(3) 0.008(2) 0.025(3) 0.007(2)
C23 0.035(3) 0.034(3) 0.039(3) 0.001(2) 0.013(2) 0.012(2)
C24 0.027(2) 0.022(2) 0.033(2) 0.013(2) 0.005(2) 0.009(2)
C25 0.031(2) 0.027(3) 0.031(2) 0.008(2) 0.013(2) 0.016(2)
C26 0.035(3) 0.031(3) 0.022(2) 0.0058(19) 0.013(2) 0.017(2)
C27 0.030(2) 0.027(2) 0.023(2) 0.0059(18) 0.0096(19) 0.013(2)
C28 0.038(3) 0.041(3) 0.030(2) 0.010(2) 0.012(2) 0.026(2)
C29 0.039(3) 0.040(3) 0.022(2) 0.007(2) 0.011(2) 0.023(2)
C30 0.033(2) 0.027(3) 0.019(2) 0.0026(18) 0.0078(19) 0.017(2)
C31 0.035(3) 0.028(3) 0.022(2) 0.0079(19) 0.007(2) 0.017(2)
C32 0.033(3) 0.021(2) 0.037(3) 0.012(2) 0.010(2) 0.015(2)
C33 0.042(3) 0.031(3) 0.033(3) 0.000(2) 0.007(2) 0.015(2)
C34 0.036(3) 0.036(3) 0.056(3) 0.000(3) 0.000(3) 0.013(3)
C35 0.025(3) 0.042(3) 0.078(4) -0.017(3) -0.005(3) 0.012(3)
C36 0.048(3) 0.048(3) 0.065(4) 0.028(3) 0.031(3) 0.023(3)
C37 0.035(3) 0.041(3) 0.037(3) 0.019(2) 0.013(2) 0.017(2)
C38 0.030(2) 0.026(2) 0.020(2) 0.0048(18) 0.0072(19) 0.013(2)
C39 0.033(2) 0.029(3) 0.020(2) 0.0068(18) 0.0086(19) 0.018(2)
C40 0.032(2) 0.036(3) 0.026(2) 0.014(2) 0.014(2) 0.018(2)
C41 0.034(2) 0.031(3) 0.026(2) 0.0085(19) 0.014(2) 0.019(2)
C42 0.031(2) 0.028(3) 0.021(2) 0.0031(18) 0.0084(19) 0.016(2)
C43 0.037(3) 0.042(3) 0.026(2) 0.010(2) 0.006(2) 0.025(2)
C44 0.029(3) 0.042(3) 0.037(3) 0.005(2) 0.006(2) 0.021(2)
C45 0.035(3) 0.041(3) 0.033(3) 0.005(2) 0.018(2) 0.017(2)
C46 0.040(3) 0.033(3) 0.033(3) 0.010(2) 0.020(2) 0.019(2)
N1 0.033(2) 0.037(2) 0.031(2) 0.0158(18) 0.0118(17) 0.0193(19)
N2 0.034(2) 0.033(2) 0.027(2) 0.0146(17) 0.0120(17) 0.0155(19)
N3 0.033(2) 0.037(2) 0.032(2) 0.0137(18) 0.0062(18) 0.0159(19)
N4 0.027(2) 0.032(2) 0.036(2) 0.0159(18) 0.0082(17) 0.0142(18)
O1 0.0239(17) 0.042(2) 0.054(2) 0.0193(17) -0.0009(16) 0.0106(16)
O2 0.043(2) 0.058(2) 0.053(2) 0.0405(19) 0.0246(18) 0.0266(19)
Br1 0.0352(3) 0.0358(3) 0.0300(3) 0.0167(2) 0.0091(2) 0.0151(2)
Br2 0.0333(3) 0.0378(3) 0.0332(3) 0.0147(2) 0.0046(2) 0.0188(2)

loop_
_atom_type_symbol
_atom_type_description
_atom_type_scat_dispersion_real
_atom_type_scat_dispersion_imag
_atom_type_scat_source
C C 0.0033 0.0016 'International Tables Vol C Tables 4.2.6.8 and 6.1.1.4'
H H 0.0000 0.0000 'International Tables Vol C Tables 4.2.6.8 and 6.1.1.4'
N N 0.0061 0.0033 'International Tables Vol C Tables 4.2.6.8 and 6.1.1.4'
O O 0.0106 0.0060 'International Tables Vol C Tables 4.2.6.8 and 6.1.1.4'
Br Br -0.2901 2.4595 'International Tables Vol C Tables 4.2.6.8 and 6.1.1.4'

loop_
_geom_angle_atom_site_label_1
_geom_angle_atom_site_label_2
_geom_angle_atom_site_label_3
_geom_angle
C6 C1 C2 120.8(4)
C6 C1 Br1 121.0(3)
C2 C1 Br1 118.2(3)
C1 C2 C3 119.2(4)
C1 C2 H2 120.4
C3 C2 H2 120.4
C2 C3 C4 121.0(4)
C2 C3 H3 119.5
C4 C3 H3 119.5
C3 C4 C5 118.5(4)
C3 C4 C7 119.7(4)
C5 C4 C7 121.8(4)
C6 C5 C4 120.6(4)
C6 C5 H5 119.7
C4 C5 H5 119.7
C5 C6 C1 119.8(4)
C5 C6 H6 120.1
C1 C6 H6 120.1
C16 C7 C8 113.2(4)
C16 C7 C4 123.5(4)
C8 C7 C4 123.2(4)
N1 C8 C7 123.4(4)
N1 C8 C9 113.8(4)
C7 C8 C9 122.8(4)
C10 C9 C14 119.1(4)
C10 C9 C8 122.6(4)
C14 C9 C8 118.2(4)
C11 C10 C9 119.9(4)
C11 C10 H10 120.0
C9 C10 H10 120.0
C10 C11 C12 121.4(5)
C10 C11 H11 119.3
C12 C11 H11 119.3
C13 C12 C11 117.7(5)
C13 C12 H12 121.1
C11 C12 H12 121.1
C12 C13 C14 122.2(5)
C12 C13 H13 118.9
C14 C13 H13 118.9
C13 C14 C9 119.5(5)
C13 C14 H14 120.2
C9 C14 H14 120.2
N2 C15 C16 124.9(4)
N2 C15 C19 125.2(4)
C16 C15 C19 109.8(4)
C7 C16 C15 120.1(4)
C7 C16 C17 132.1(4)
C15 C16 C17 107.6(4)
O1 C17 C18 127.1(4)
O1 C17 C16 128.1(4)
C18 C17 C16 104.7(4)
C23 C18 C19 121.8(4)
C23 C18 C17 128.4(4)
C19 C18 C17 109.8(4)
C20 C19 C18 120.9(4)
C20 C19 C15 131.0(4)
C18 C19 C15 108.1(4)
C19 C20 C21 117.4(5)
C19 C20 H20 121.3
C21 C20 H20 121.3
C22 C21 C20 120.9(5)
C22 C21 H21 119.6
C20 C21 H21 119.6
C23 C22 C21 121.1(5)
C23 C22 H22 119.5
C21 C22 H22 119.5
C22 C23 C18 118.0(5)
C22 C23 H23 121.0
C18 C23 H23 121.0
C29 C24 C25 120.3(4)
C29 C24 Br2 119.8(3)
C25 C24 Br2 119.9(3)
C26 C25 C24 119.7(4)
C26 C25 H25 120.2
C24 C25 H25 120.2
C25 C26 C27 121.2(4)
C25 C26 H26 119.4
C27 C26 H26 119.4
C28 C27 C26 118.3(4)
C28 C27 C30 120.1(4)
C26 C27 C30 121.6(4)
C29 C28 C27 121.2(4)
C29 C28 H28 119.4
C27 C28 H28 119.4
C28 C29 C24 119.3(4)
C28 C29 H29 120.3
C24 C29 H29 120.3
C39 C30 C31 113.6(4)
C39 C30 C27 122.9(4)
C31 C30 C27 123.5(4)
N3 C31 C30 123.4(4)
N3 C31 C32 113.6(4)
C30 C31 C32 123.0(4)
C37 C32 C33 119.2(4)
C37 C32 C31 118.9(4)
C33 C32 C31 121.9(4)
C34 C33 C32 119.6(5)
C34 C33 H33 120.2
C32 C33 H33 120.2
C33 C34 C35 121.5(5)
C33 C34 H34 119.2
C35 C34 H34 119.2
C36 C35 C34 116.9(5)
C36 C35 H35 121.5
C34 C35 H35 121.5
C35 C36 C37 122.9(5)
C35 C36 H36 118.6
C37 C36 H36 118.6
C32 C37 C36 119.7(5)
C32 C37 H37 120.2
C36 C37 H37 120.2
N4 C38 C39 124.0(4)
N4 C38 C42 126.2(4)
C39 C38 C42 109.8(4)
C30 C39 C38 120.2(4)
C30 C39 C40 132.6(4)
C38 C39 C40 107.1(4)
O2 C40 C41 128.0(4)
O2 C40 C39 126.8(4)
C41 C40 C39 105.1(4)
C42 C41 C46 121.1(4)
C42 C41 C40 110.0(4)
C46 C41 C40 128.9(4)
C43 C42 C41 120.8(4)
C43 C42 C38 131.2(4)
C41 C42 C38 107.9(4)
C42 C43 C44 117.8(4)
C42 C43 H43 121.1
C44 C43 H43 121.1
C45 C44 C43 121.3(4)
C45 C44 H44 119.3
C43 C44 H44 119.3
C46 C45 C44 120.8(4)
C46 C45 H45 119.6
C44 C45 H45 119.6
C45 C46 C41 118.1(4)
C45 C46 H46 121.0
C41 C46 H46 121.0
C8 N1 N2 121.2(4)
C15 N2 N1 117.1(4)
C31 N3 N4 121.0(4)
C38 N4 N3 117.7(4)

loop_
_geom_bond_atom_site_label_1
_geom_bond_atom_site_label_2
_geom_bond_distance
C1 C6 1.386(6)
C1 C2 1.381(6)
C1 Br1 1.899(4)
C2 C3 1.395(6)
C2 H2 0.9500
C3 C4 1.392(6)
C3 H3 0.9500
C4 C5 1.402(6)
C4 C7 1.475(6)
C5 C6 1.384(6)
C5 H5 0.9500
C6 H6 0.9500
C7 C16 1.373(6)
C7 C8 1.456(6)
C8 N1 1.339(5)
C8 C9 1.487(6)
C9 C10 1.394(6)
C9 C14 1.402(6)
C10 C11 1.381(6)
C10 H10 0.9500
C11 C12 1.415(7)
C11 H11 0.9500
C12 C13 1.363(7)
C12 H12 0.9500
C13 C14 1.394(6)
C13 H13 0.9500
C14 H14 0.9500
C15 N2 1.320(5)
C15 C16 1.398(6)
C15 C19 1.485(6)
C16 C17 1.524(6)
C17 O1 1.200(5)
C17 C18 1.496(6)
C18 C23 1.381(6)
C18 C19 1.392(6)
C19 C20 1.381(6)
C20 C21 1.409(7)
C20 H20 0.9500
C21 C22 1.395(7)
C21 H21 0.9500
C22 C23 1.374(7)
C22 H22 0.9500
C23 H23 0.9500
C24 C29 1.387(6)
C24 C25 1.391(6)
C24 Br2 1.892(4)
C25 C26 1.372(6)
C25 H25 0.9500
C26 C27 1.396(6)
C26 H26 0.9500
C27 C28 1.392(6)
C27 C30 1.465(6)
C28 C29 1.383(6)
C28 H28 0.9500
C29 H29 0.9500
C30 C39 1.371(6)
C30 C31 1.449(6)
C31 N3 1.349(5)
C31 C32 1.489(6)
C32 C37 1.388(6)
C32 C33 1.396(6)
C33 C34 1.386(7)
C33 H33 0.9500
C34 C35 1.424(8)
C34 H34 0.9500
C35 C36 1.353(7)
C35 H35 0.9500
C36 C37 1.398(7)
C36 H36 0.9500
C37 H37 0.9500
C38 N4 1.322(5)
C38 C39 1.417(6)
C38 C42 1.477(6)
C39 C40 1.517(6)
C40 O2 1.211(5)
C40 C41 1.490(6)
C41 C42 1.396(6)
C41 C46 1.395(6)
C42 C43 1.386(6)
C43 C44 1.397(6)
C43 H43 0.9500
C44 C45 1.393(7)
C44 H44 0.9500
C45 C46 1.384(6)
C45 H45 0.9500
C46 H46 0.9500
N1 N2 1.356(5)
N3 N4 1.356(5)
